data_7705964
loop_
_publ_author_name
'Mian, Mohammad Rasel'
'Wakizaka, Masanori'
'Yoshida, Takefumi'
'Iguchi, Hiroaki'
'Takaishi, Shinya'
'Afrin, Unjila'
'Miyamoto, Tatsuya'
'Okamoto, Hiroshi'
'Tanaka, Hisaaki'
'Kuroda, Shin-Ichi'
'Breedlove, Brian K.'
'Yamashita, Masahiro'

_publ_section_title
;
 An unusual Pd(III) oxidation state in the Pd-Cl chain complex with high
 thermal stability and electrical conductivity.
;
_journal_issue 5
_journal_name_full 'Dalton transactions (Cambridge, England : 2003)'
_journal_page_first 1614
_journal_page_last 1619
_journal_paper_doi 10.1039/d0dt03848b
_journal_volume 50
_journal_year 2021
_chemical_absolute_configuration rmad
_chemical_formula_sum 'C8 H24 Cl3 N4 O4 Pd'
_chemical_formula_weight 453.06
_space_group_crystal_system monoclinic
_space_group_IT_number 5
_space_group_name_Hall 'C 2y'
_space_group_name_H-M_alt 'C 1 2 1'
_atom_sites_solution_hydrogens geom
_atom_sites_solution_primary direct
_atom_sites_solution_secondary difmap
_audit_creation_method SHELXL-2018/3
_audit_update_record
;
2020-10-14 deposited with the CCDC.	2020-12-03 downloaded from the CCDC.
;
_cell_angle_alpha 90
_cell_angle_beta 101.158(2)
_cell_angle_gamma 90
_cell_formula_units_Z 2
_cell_length_a 22.478(2)
_cell_length_b 4.9692(5)
_cell_length_c 7.1793(7)
_cell_measurement_reflns_used 1913
_cell_measurement_temperature 296(2)
_cell_measurement_theta_max 28.88
_cell_measurement_theta_min 2.89
_cell_volume 786.75(13)
_computing_cell_refinement 'Bruker SAINT'
_computing_data_collection 'Bruker APEX2'
_computing_data_reduction 'Bruker SAINT'
_computing_molecular_graphics 'Yadokari-XG (Wakita, Nemoto et al., 2009)'
_computing_publication_material 'Yadokari-XG (Wakita, Nemoto et al., 2009)'
_computing_structure_refinement 'SHELXL-2018/3 (Sheldrick, 2018)'
_computing_structure_solution 'SHELXS-97 (Sheldrick 2008)'
_diffrn_ambient_temperature 296(2)
_diffrn_measured_fraction_theta_full 0.999
_diffrn_measured_fraction_theta_max 0.997
_diffrn_measurement_device_type 'Bruker APEX-II CCD'
_diffrn_measurement_method 'phi and omega scans'
_diffrn_radiation_monochromator graphite
_diffrn_radiation_type MoK\a
_diffrn_radiation_wavelength 0.71073
_diffrn_reflns_av_R_equivalents 0.0283
_diffrn_reflns_av_unetI/netI 0.0553
_diffrn_reflns_Laue_measured_fraction_full 0.999
_diffrn_reflns_Laue_measured_fraction_max 0.997
_diffrn_reflns_limit_h_max 28
_diffrn_reflns_limit_h_min -30
_diffrn_reflns_limit_k_max 6
_diffrn_reflns_limit_k_min -6
_diffrn_reflns_limit_l_max 9
_diffrn_reflns_limit_l_min -8
_diffrn_reflns_number 3349
_diffrn_reflns_point_group_measured_fraction_full 0.958
_diffrn_reflns_point_group_measured_fraction_max 0.925
_diffrn_reflns_theta_full 25.242
_diffrn_reflns_theta_max 29.236
_diffrn_reflns_theta_min 1.847
_diffrn_source 'fine-focus sealed tube'
_exptl_absorpt_coefficient_mu 1.706
_exptl_absorpt_correction_T_max 0.951
_exptl_absorpt_correction_T_min 0.890
_exptl_absorpt_correction_type multi-scan
_exptl_absorpt_process_details SADABS-2014/5
_exptl_crystal_colour brown
_exptl_crystal_density_diffrn 1.912
_exptl_crystal_description needle
_exptl_crystal_F_000 458
_exptl_crystal_size_max 0.580
_exptl_crystal_size_mid 0.040
_exptl_crystal_size_min 0.030
_refine_diff_density_max 0.697
_refine_diff_density_min -0.452
_refine_diff_density_rms 0.108
_refine_ls_abs_structure_details
;
 Flack x determined using 667 quotients [(I+)-(I-)]/[(I+)+(I-)]
 (Parsons, Flack and Wagner, Acta Cryst. B69 (2013) 249-259).
;
_refine_ls_abs_structure_Flack 0.05(4)
_refine_ls_extinction_method none
_refine_ls_goodness_of_fit_ref 1.018
_refine_ls_hydrogen_treatment constr
_refine_ls_matrix_type full
_refine_ls_number_parameters 94
_refine_ls_number_reflns 1966
_refine_ls_number_restraints 1
_refine_ls_restrained_S_all 1.018
_refine_ls_R_factor_all 0.0390
_refine_ls_R_factor_gt 0.0338
_refine_ls_shift/su_max 0.001
_refine_ls_shift/su_mean 0.000
_refine_ls_structure_factor_coef Fsqd
_refine_ls_weighting_details 'w=1/[\s^2^(Fo^2^)+(0.0244P)^2^+0.0131P] where P=(Fo^2^+2Fc^2^)/3'
_refine_ls_weighting_scheme calc
_refine_ls_wR_factor_gt 0.0587
_refine_ls_wR_factor_ref 0.0607
_reflns_Friedel_coverage 0.673
_reflns_Friedel_fraction_full 0.905
_reflns_Friedel_fraction_max 0.836
_reflns_number_gt 1844
_reflns_number_total 1966
_reflns_threshold_expression 'I > 2\s(I)'
_cod_data_source_file d0dt03848b2.cif
_cod_data_source_block 20170925pdcldabdohcl2_350k_00m
_cod_depositor_comments 'Adding full bibliography for 7705963--7705964.cif.'
_cod_original_cell_volume 786.76(13)
_cod_original_sg_symbol_H-M 'C 2'
_cod_database_code 7705964
_shelx_shelxl_version_number 2018/3
_shelx_space_group_comment
;
The symmetry employed for this shelxl refinement is uniquely defined
by the following loop, which should always be used as a source of
symmetry information in preference to the above space-group names.
They are only intended as comments.
;
_shelx_estimated_absorpt_t_min 0.438
_shelx_estimated_absorpt_t_max 0.951
_exptl_absorpt_special_details
;
SADABS-2014/5 - Bruker AXS area detector scaling and absorption correction.
wR2(int) was 0.0750 before and 0.0482 after correction.
;

loop_
_space_group_symop_operation_xyz
'x, y, z'
'-x, y, -z'
'x+1/2, y+1/2, z'
'-x+1/2, y+1/2, -z'

loop_
_atom_site_label
_atom_site_type_symbol
_atom_site_fract_x
_atom_site_fract_y
_atom_site_fract_z
_atom_site_U_iso_or_equiv
_atom_site_adp_type
_atom_site_occupancy
_atom_site_site_symmetry_order
_atom_site_calc_flag
_atom_site_refinement_flags_posn
_atom_site_refinement_flags_adp
_atom_site_refinement_flags_occupancy
_atom_site_disorder_assembly
_atom_site_disorder_group
Pd1 Pd 0.500000 0.60663(2) 0.500000 0.01353(13) Uani 1 2 d S T P . .
Cl1 Cl 0.500000 0.1074(14) 0.500000 0.0229(3) Uani 1 2 d S T P . .
N1 N 0.56601(13) 0.608(3) 0.3395(4) 0.0191(8) Uani 1 1 d . . . . .
H1 H 0.567635 0.447861 0.285327 0.023 Uiso 1 1 calc R U . . .
H2 H 0.557328 0.730922 0.248052 0.023 Uiso 1 1 calc R U . . .
N2 N 0.57223(14) 0.603(3) 0.7233(5) 0.0203(7) Uani 1 1 d . . . . .
H3 H 0.576253 0.763573 0.778773 0.024 Uiso 1 1 calc R U . . .
H4 H 0.565857 0.481962 0.808945 0.024 Uiso 1 1 calc R U . . .
C1 C 0.6789(2) 0.596(3) 0.3663(8) 0.0358(14) Uani 1 1 d . . . . .
H5 H 0.671160 0.669927 0.238711 0.043 Uiso 1 1 calc R U . . .
H6 H 0.716201 0.675520 0.435133 0.043 Uiso 1 1 calc R U . . .
C2 C 0.6267(2) 0.6718(9) 0.4647(7) 0.0226(14) Uani 1 1 d . . . . .
H7 H 0.628455 0.866409 0.487398 0.027 Uiso 1 1 calc R U . . .
C3 C 0.6290(2) 0.5331(10) 0.6532(7) 0.0243(13) Uani 1 1 d . . . . .
H8 H 0.628847 0.338527 0.630956 0.029 Uiso 1 1 calc R U . . .
C4 C 0.6856(2) 0.601(4) 0.7997(7) 0.0385(13) Uani 1 1 d . . . . .
H9 H 0.682203 0.521989 0.920859 0.046 Uiso 1 1 calc R U . . .
H10 H 0.720765 0.523181 0.760540 0.046 Uiso 1 1 calc R U . . .
O1 O 0.6861(2) 0.3142(11) 0.3571(7) 0.0525(14) Uani 1 1 d . . . . .
H11 H 0.660140 0.252798 0.271459 0.079 Uiso 1 1 calc R U . . .
O2 O 0.6937(3) 0.8842(13) 0.8217(8) 0.0650(16) Uani 1 1 d . . . . .
H12 H 0.680275 0.934865 0.914124 0.098 Uiso 1 1 calc R U . . .
Cl2 Cl 0.58360(6) 0.1066(11) 0.03667(17) 0.0452(3) Uani 1 1 d . . . . .

loop_
_atom_site_aniso_label
_atom_site_aniso_U_11
_atom_site_aniso_U_22
_atom_site_aniso_U_33
_atom_site_aniso_U_23
_atom_site_aniso_U_13
_atom_site_aniso_U_12
Pd1 0.0161(2) 0.0101(2) 0.0147(2) 0.000 0.00357(14) 0.000
Cl1 0.0288(7) 0.0119(6) 0.0278(7) 0.000 0.0050(5) 0.000
N1 0.0224(16) 0.0182(17) 0.0170(16) -0.004(6) 0.0048(13) 0.012(6)
N2 0.0249(16) 0.0188(18) 0.0175(16) 0.002(7) 0.0048(13) 0.002(6)
C1 0.023(2) 0.050(4) 0.036(3) 0.005(8) 0.0103(18) -0.009(8)
C2 0.019(2) 0.019(4) 0.031(3) -0.0004(19) 0.0067(19) -0.0026(19)
C3 0.025(2) 0.024(3) 0.024(3) 0.0026(19) 0.005(2) 0.001(2)
C4 0.025(2) 0.056(4) 0.033(3) -0.008(10) 0.0013(18) 0.002(9)
O1 0.037(3) 0.067(4) 0.050(3) -0.016(3) 0.000(2) 0.020(3)
O2 0.054(3) 0.076(4) 0.062(4) -0.020(3) 0.004(3) -0.030(3)
Cl2 0.0708(9) 0.0319(7) 0.0322(7) -0.001(3) 0.0084(6) -0.005(3)

loop_
_atom_type_symbol
_atom_type_description
_atom_type_scat_dispersion_real
_atom_type_scat_dispersion_imag
_atom_type_scat_source
C C 0.0033 0.0016 'International Tables Vol C Tables 4.2.6.8 and 6.1.1.4'
H H 0.0000 0.0000 'International Tables Vol C Tables 4.2.6.8 and 6.1.1.4'
N N 0.0061 0.0033 'International Tables Vol C Tables 4.2.6.8 and 6.1.1.4'
O O 0.0106 0.0060 'International Tables Vol C Tables 4.2.6.8 and 6.1.1.4'
Cl Cl 0.1484 0.1585 'International Tables Vol C Tables 4.2.6.8 and 6.1.1.4'
Pd Pd -0.9988 1.0072 'International Tables Vol C Tables 4.2.6.8 and 6.1.1.4'

loop_
_geom_angle_atom_site_label_1
_geom_angle_atom_site_label_2
_geom_angle_atom_site_label_3
_geom_angle
_geom_angle_site_symmetry_1
_geom_angle_site_symmetry_3
_geom_angle_publ_flag
N2 Pd1 N2 178.9(8) 2_656 . ?
N2 Pd1 N1 83.66(12) 2_656 2_656 ?
N2 Pd1 N1 96.34(12) . 2_656 ?
N2 Pd1 N1 96.34(12) 2_656 . ?
N2 Pd1 N1 83.66(12) . . ?
N1 Pd1 N1 179.6(7) 2_656 . ?
N2 Pd1 Cl1 89.4(4) 2_656 . ?
N2 Pd1 Cl1 89.4(4) . . ?
N1 Pd1 Cl1 90.2(4) 2_656 . ?
N1 Pd1 Cl1 90.2(4) . . ?
N2 Pd1 Cl1 90.6(4) 2_656 1_565 ?
N2 Pd1 Cl1 90.6(4) . 1_565 ?
N1 Pd1 Cl1 89.8(4) 2_656 1_565 ?
N1 Pd1 Cl1 89.8(4) . 1_565 ?
Cl1 Pd1 Cl1 180.0 . 1_565 ?
Pd1 Cl1 Pd1 180.0 . 1_545 ?
C2 N1 Pd1 109.5(3) . . ?
C2 N1 H1 109.8 . . ?
Pd1 N1 H1 109.8 . . ?
C2 N1 H2 109.8 . . ?
Pd1 N1 H2 109.8 . . ?
H1 N1 H2 108.2 . . ?
C3 N2 Pd1 109.6(3) . . ?
C3 N2 H3 109.7 . . ?
Pd1 N2 H3 109.7 . . ?
C3 N2 H4 109.7 . . ?
Pd1 N2 H4 109.7 . . ?
H3 N2 H4 108.2 . . ?
O1 C1 C2 111.6(8) . . ?
O1 C1 H5 109.3 . . ?
C2 C1 H5 109.3 . . ?
O1 C1 H6 109.3 . . ?
C2 C1 H6 109.3 . . ?
H5 C1 H6 108.0 . . ?
C3 C2 N1 107.9(5) . . ?
C3 C2 C1 113.9(5) . . ?
N1 C2 C1 111.0(5) . . ?
C3 C2 H7 107.9 . . ?
N1 C2 H7 107.9 . . ?
C1 C2 H7 107.9 . . ?
N2 C3 C2 108.2(5) . . ?
N2 C3 C4 111.6(5) . . ?
C2 C3 C4 113.4(6) . . ?
N2 C3 H8 107.8 . . ?
C2 C3 H8 107.8 . . ?
C4 C3 H8 107.8 . . ?
O2 C4 C3 111.5(9) . . ?
O2 C4 H9 109.3 . . ?
C3 C4 H9 109.3 . . ?
O2 C4 H10 109.3 . . ?
C3 C4 H10 109.3 . . ?
H9 C4 H10 108.0 . . ?
C1 O1 H11 109.5 . . ?
C4 O2 H12 109.5 . . ?

loop_
_geom_bond_atom_site_label_1
_geom_bond_atom_site_label_2
_geom_bond_distance
_geom_bond_site_symmetry_2
_geom_bond_publ_flag
Pd1 N2 2.049(3) 2_656 ?
Pd1 N2 2.049(3) . ?
Pd1 N1 2.047(3) 2_656 ?
Pd1 N1 2.047(3) . ?
Pd1 Cl1 2.481(7) . ?
Pd1 Cl1 2.488(7) 1_565 ?
N1 C2 1.514(6) . ?
N1 H1 0.8900 . ?
N1 H2 0.8900 . ?
N2 C3 1.500(6) . ?
N2 H3 0.8900 . ?
N2 H4 0.8900 . ?
C1 O1 1.415(18) . ?
C1 C2 1.529(7) . ?
C1 H5 0.9700 . ?
C1 H6 0.9700 . ?
C2 C3 1.510(7) . ?
C2 H7 0.9800 . ?
C3 C4 1.523(8) . ?
C3 H8 0.9800 . ?
C4 O2 1.425(19) . ?
C4 H9 0.9700 . ?
C4 H10 0.9700 . ?
O1 H11 0.8200 . ?
O2 H12 0.8200 . ?

loop_
_geom_torsion_atom_site_label_1
_geom_torsion_atom_site_label_2
_geom_torsion_atom_site_label_3
_geom_torsion_atom_site_label_4
_geom_torsion
_geom_torsion_site_symmetry_1
_geom_torsion_site_symmetry_2
_geom_torsion_site_symmetry_3
_geom_torsion_site_symmetry_4
_geom_torsion_publ_flag
Pd1 N1 C2 C3 38.1(7) . . . . ?
Pd1 N1 C2 C1 163.6(7) . . . . ?
O1 C1 C2 C3 50.1(6) . . . . ?
O1 C1 C2 N1 -71.9(8) . . . . ?
Pd1 N2 C3 C2 39.1(8) . . . . ?
Pd1 N2 C3 C4 164.5(7) . . . . ?
N1 C2 C3 N2 -50.5(6) . . . . ?
C1 C2 C3 N2 -174.2(8) . . . . ?
N1 C2 C3 C4 -174.8(8) . . . . ?
C1 C2 C3 C4 61.4(8) . . . . ?
N2 C3 C4 O2 -69.7(8) . . . . ?
C2 C3 C4 O2 52.8(6) . . . . ?
